data_1567718
loop_
_publ_author_name
'Dasgupta, Ayan'
'Guerzoni, Michael G.'
'Alotaibi, Nusaybah'
'van Ingen, Yara'
'Farshadfar, Kaveh'
'Richards, Emma'
'Ariafard, Alireza'
'Melen, Rebecca L.'

_publ_section_title
;
 Chemo- and regio-selective amidation of indoles with isocyanates using
 borane Lewis acids
;
_journal_issue 19
_journal_name_full 'Catalysis Science &amp; Technology'
_journal_page_first 5982
_journal_page_last 5990
_journal_paper_doi 10.1039/D2CY01441F
_journal_volume 12
_journal_year 2022
_chemical_formula_moiety 'C23 H18 Cl N3 O2'
_chemical_formula_sum 'C23 H18 Cl N3 O2'
_chemical_formula_weight 403.85
_space_group_crystal_system orthorhombic
_space_group_IT_number 19
_space_group_name_Hall 'P 2ac 2ab'
_space_group_name_H-M_alt 'P 21 21 21'
_atom_sites_solution_hydrogens geom
_atom_sites_solution_primary direct
_audit_creation_method SHELXL-2018/3
_audit_update_record
;
2022-04-20 deposited with the CCDC.	2022-08-18 downloaded from the CCDC.
;
_cell_angle_alpha 90
_cell_angle_beta 90
_cell_angle_gamma 90
_cell_formula_units_Z 4
_cell_length_a 5.7822(3)
_cell_length_b 12.3852(6)
_cell_length_c 27.1093(14)
_cell_measurement_reflns_used 2715
_cell_measurement_temperature 298(2)
_cell_measurement_theta_max 72.8330
_cell_measurement_theta_min 3.9040
_cell_volume 1941.40(17)
_computing_cell_refinement 'CrysAlisPro 1.171.41.112a (Rigaku OD, 2021)'
_computing_data_collection 'CrysAlisPro 1.171.41.112a (Rigaku OD, 2021)'
_computing_data_reduction 'CrysAlisPro 1.171.41.112a (Rigaku OD, 2021)'
_computing_molecular_graphics 'ShelXL, Mercury, ORTEP'
_computing_publication_material publCIF
_computing_structure_refinement 'SHELXL-2018/3 (Sheldrick, 2018)'
_computing_structure_solution 'SHELXT 2018/2 (Sheldrick, 2018)'
_diffrn_ambient_temperature 298(2)
_diffrn_measured_fraction_theta_full 0.999
_diffrn_measured_fraction_theta_max 0.972
_diffrn_measurement_device_type 'SuperNova, Dual, Cu at home/near, Atlas'
_diffrn_measurement_method 'w/ scans'
_diffrn_radiation_type CuK\a
_diffrn_radiation_wavelength 1.54178
_diffrn_reflns_av_R_equivalents 0.0579
_diffrn_reflns_av_unetI/netI 0.0631
_diffrn_reflns_Laue_measured_fraction_full 0.999
_diffrn_reflns_Laue_measured_fraction_max 0.972
_diffrn_reflns_limit_h_max 6
_diffrn_reflns_limit_h_min -6
_diffrn_reflns_limit_k_max 15
_diffrn_reflns_limit_k_min -10
_diffrn_reflns_limit_l_max 28
_diffrn_reflns_limit_l_min -33
_diffrn_reflns_number 7005
_diffrn_reflns_point_group_measured_fraction_full 0.998
_diffrn_reflns_point_group_measured_fraction_max 0.962
_diffrn_reflns_theta_full 67.679
_diffrn_reflns_theta_max 72.942
_diffrn_reflns_theta_min 3.924
_diffrn_source 'micro-focus sealed X-ray tube'
_exptl_absorpt_coefficient_mu 1.946
_exptl_absorpt_correction_T_max 1.000
_exptl_absorpt_correction_T_min 0.660
_exptl_absorpt_correction_type gaussian
_exptl_absorpt_process_details
;
CrysAlisPro 1.171.41.112a (Rigaku Oxford Diffraction, 2021)
Numerical absorption correction based on gaussian integration over
a multifaceted crystal model
Empirical absorption correction using spherical harmonics,
implemented in SCALE3 ABSPACK scaling algorithm.
;
_exptl_crystal_colour colourless
_exptl_crystal_density_diffrn 1.382
_exptl_crystal_description needle
_exptl_crystal_F_000 840
_exptl_crystal_size_max 0.662
_exptl_crystal_size_mid 0.061
_exptl_crystal_size_min 0.043
_refine_diff_density_max 0.424
_refine_diff_density_min -0.380
_refine_diff_density_rms 0.058
_refine_ls_abs_structure_details
;
 Flack x determined using 970 quotients [(I+)-(I-)]/[(I+)+(I-)]
 (Parsons, Flack and Wagner, Acta Cryst. B69 (2013) 249-259).
;
_refine_ls_abs_structure_Flack 0.04(2)
_refine_ls_extinction_method none
_refine_ls_goodness_of_fit_ref 1.027
_refine_ls_hydrogen_treatment constr
_refine_ls_matrix_type full
_refine_ls_number_parameters 263
_refine_ls_number_reflns 3727
_refine_ls_number_restraints 0
_refine_ls_restrained_S_all 1.027
_refine_ls_R_factor_all 0.0764
_refine_ls_R_factor_gt 0.0667
_refine_ls_shift/su_max 0.000
_refine_ls_shift/su_mean 0.000
_refine_ls_structure_factor_coef Fsqd
_refine_ls_weighting_details 'w=1/[\s^2^(Fo^2^)+(0.1039P)^2^+0.0585P] where P=(Fo^2^+2Fc^2^)/3'
_refine_ls_weighting_scheme calc
_refine_ls_wR_factor_gt 0.1709
_refine_ls_wR_factor_ref 0.1829
_reflns_Friedel_coverage 0.693
_reflns_Friedel_fraction_full 0.997
_reflns_Friedel_fraction_max 0.947
_reflns_number_gt 3132
_reflns_number_total 3727
_reflns_threshold_expression 'I > 2\s(I)'
_cod_data_source_file d2cy01441f2.cif
_cod_data_source_block RM2231b_a
_cod_database_code 1567718
_shelx_shelxl_version_number 2018/3
_shelx_space_group_comment
;
The symmetry employed for this shelxl refinement is uniquely defined
by the following loop, which should always be used as a source of
symmetry information in preference to the above space-group names.
They are only intended as comments.
;
_shelx_estimated_absorpt_t_min 0.359
_shelx_estimated_absorpt_t_max 0.921
_publcif_funding_html
;
;

loop_
_space_group_symop_operation_xyz
'x, y, z'
'-x+1/2, -y, z+1/2'
'x+1/2, -y+1/2, -z'
'-x, y+1/2, -z+1/2'

loop_
_atom_site_label
_atom_site_type_symbol
_atom_site_fract_x
_atom_site_fract_y
_atom_site_fract_z
_atom_site_U_iso_or_equiv
_atom_site_adp_type
_atom_site_occupancy
_atom_site_site_symmetry_order
_atom_site_calc_flag
_atom_site_refinement_flags_posn
_atom_site_refinement_flags_adp
_atom_site_refinement_flags_occupancy
_atom_site_disorder_assembly
_atom_site_disorder_group
O1 O 0.1680(7) 0.5729(3) 0.31635(14) 0.0615(10) Uani 1 1 d . . . . .
N1 N 0.3349(8) 0.6104(3) 0.39038(15) 0.0491(10) Uani 1 1 d . . . . .
H1 H 0.445217 0.590489 0.409623 0.059 Uiso 1 1 calc R U . . .
C1 C 0.3097(9) 0.5543(4) 0.34814(18) 0.0444(10) Uani 1 1 d . . . . .
Cl1 Cl -0.2200(3) 0.97324(12) 0.46776(7) 0.0766(5) Uani 1 1 d . . . . .
O2 O 0.6829(7) 0.4895(3) 0.41233(13) 0.0585(10) Uani 1 1 d . . . . .
N2 N 0.4717(7) 0.4683(3) 0.34112(14) 0.0434(9) Uani 1 1 d . . . . .
C2 C 0.6372(8) 0.4343(4) 0.37589(17) 0.0427(10) Uani 1 1 d . . . . .
N3 N 0.8595(8) 0.1629(3) 0.34771(17) 0.0511(10) Uani 1 1 d . . . . .
C3 C 0.7577(8) 0.3313(3) 0.36948(17) 0.0417(10) Uani 1 1 d . . . . .
C4 C 0.7084(9) 0.2434(4) 0.33925(19) 0.0493(11) Uani 1 1 d . . . . .
H4 H 0.588255 0.240739 0.316464 0.059 Uiso 1 1 calc R U . . .
C5 C 1.0141(9) 0.1944(4) 0.38392(18) 0.0457(11) Uani 1 1 d . . . . .
C6 C 0.9555(8) 0.2994(4) 0.39851(16) 0.0402(10) Uani 1 1 d . . . . .
C7 C 1.0903(9) 0.3490(4) 0.43483(19) 0.0478(11) Uani 1 1 d . . . . .
H7 H 1.055728 0.418444 0.445636 0.057 Uiso 1 1 calc R U . . .
C8 C 1.2761(10) 0.2931(4) 0.4544(2) 0.0559(13) Uani 1 1 d . . . . .
H8 H 1.368104 0.326030 0.478223 0.067 Uiso 1 1 calc R U . . .
C9 C 1.3277(11) 0.1884(5) 0.4392(2) 0.0613(14) Uani 1 1 d . . . . .
H9 H 1.450712 0.151981 0.453779 0.074 Uiso 1 1 calc R U . . .
C10 C 1.2010(11) 0.1379(4) 0.4032(2) 0.0565(13) Uani 1 1 d . . . . .
H10 H 1.238363 0.068909 0.392241 0.068 Uiso 1 1 calc R U . . .
C12 C 0.2663(9) 0.3510(4) 0.28328(19) 0.0514(12) Uani 1 1 d . . . . .
H12 H 0.140958 0.348256 0.304745 0.062 Uiso 1 1 calc R U . . .
C13 C 0.2646(10) 0.2909(5) 0.2406(2) 0.0586(13) Uani 1 1 d . . . . .
H13 H 0.137838 0.247756 0.233028 0.070 Uiso 1 1 calc R U . . .
C14 C 0.4527(11) 0.2949(5) 0.2088(2) 0.0600(14) Uani 1 1 d . . . . .
H14 H 0.454763 0.251882 0.180654 0.072 Uiso 1 1 calc R U . . .
C15 C 0.6360(11) 0.3624(5) 0.2188(2) 0.0615(15) Uani 1 1 d . . . . .
H15 H 0.759396 0.366569 0.196825 0.074 Uiso 1 1 calc R U . . .
C16 C 0.6372(9) 0.4239(4) 0.26129(19) 0.0483(11) Uani 1 1 d . . . . .
H16 H 0.759185 0.470676 0.267843 0.058 Uiso 1 1 calc R U . . .
C17 C 0.4538(8) 0.4150(4) 0.29412(17) 0.0421(10) Uani 1 1 d . . . . .
C18 C 0.1995(8) 0.6982(4) 0.40627(17) 0.0420(10) Uani 1 1 d . . . . .
C19 C 0.2856(9) 0.7617(4) 0.44408(19) 0.0497(11) Uani 1 1 d . . . . .
H19 H 0.430392 0.745971 0.457189 0.060 Uiso 1 1 calc R U . . .
C20 C 0.1614(10) 0.8482(4) 0.46289(19) 0.0518(12) Uani 1 1 d . . . . .
H20 H 0.222496 0.890884 0.487941 0.062 Uiso 1 1 calc R U . . .
C21 C -0.0544(10) 0.8696(4) 0.4437(2) 0.0509(12) Uani 1 1 d . . . . .
C22 C -0.1418(10) 0.8085(4) 0.4057(2) 0.0534(12) Uani 1 1 d . . . . .
H22 H -0.285964 0.825171 0.392505 0.064 Uiso 1 1 calc R U . . .
C23 C -0.0180(9) 0.7224(4) 0.3867(2) 0.0491(11) Uani 1 1 d . . . . .
H23 H -0.078934 0.681055 0.361243 0.059 Uiso 1 1 calc R U . . .
C24 C 0.8617(15) 0.0603(5) 0.3209(3) 0.080(2) Uani 1 1 d . . . . .
H24A H 0.767968 0.066493 0.291810 0.119 Uiso 1 1 calc R U . . .
H24B H 0.801029 0.004260 0.341669 0.119 Uiso 1 1 calc R U . . .
H24C H 1.017534 0.042845 0.311655 0.119 Uiso 1 1 calc R U . . .

loop_
_atom_site_aniso_label
_atom_site_aniso_U_11
_atom_site_aniso_U_22
_atom_site_aniso_U_33
_atom_site_aniso_U_23
_atom_site_aniso_U_13
_atom_site_aniso_U_12
O1 0.059(2) 0.067(2) 0.058(2) -0.0056(18) -0.0105(18) 0.028(2)
N1 0.046(2) 0.049(2) 0.052(2) -0.0029(17) -0.0037(18) 0.016(2)
C1 0.040(2) 0.043(2) 0.051(2) 0.0054(19) 0.004(2) 0.007(2)
Cl1 0.0683(10) 0.0580(8) 0.1036(12) -0.0189(7) 0.0145(8) 0.0190(7)
O2 0.055(2) 0.054(2) 0.066(2) -0.0132(17) -0.0174(18) 0.0205(19)
N2 0.037(2) 0.046(2) 0.047(2) 0.0009(16) -0.0019(17) 0.0111(17)
C2 0.034(2) 0.043(2) 0.051(2) 0.0002(19) -0.0026(19) 0.002(2)
N3 0.057(3) 0.0324(18) 0.064(2) -0.0043(17) -0.008(2) 0.0064(19)
C3 0.038(2) 0.037(2) 0.050(2) 0.0039(18) -0.0029(19) 0.0025(19)
C4 0.046(3) 0.041(2) 0.061(3) 0.003(2) -0.011(2) 0.001(2)
C5 0.044(3) 0.040(2) 0.052(2) 0.003(2) -0.002(2) 0.005(2)
C6 0.036(2) 0.038(2) 0.046(2) 0.0034(18) -0.0011(19) 0.002(2)
C7 0.042(3) 0.046(2) 0.055(3) -0.005(2) -0.003(2) 0.006(2)
C8 0.049(3) 0.058(3) 0.061(3) -0.002(2) -0.013(2) 0.005(3)
C9 0.050(3) 0.059(3) 0.075(3) 0.006(3) -0.013(3) 0.016(3)
C10 0.057(3) 0.043(3) 0.070(3) 0.002(2) -0.002(3) 0.017(2)
C12 0.035(3) 0.059(3) 0.060(3) -0.001(2) 0.002(2) 0.007(2)
C13 0.046(3) 0.064(3) 0.066(3) -0.009(2) -0.013(2) 0.004(3)
C14 0.055(3) 0.070(3) 0.055(3) -0.012(3) -0.004(2) 0.020(3)
C15 0.053(3) 0.080(4) 0.052(3) 0.000(3) 0.008(2) 0.021(3)
C16 0.039(2) 0.050(3) 0.057(3) 0.007(2) 0.004(2) 0.001(2)
C17 0.036(2) 0.045(2) 0.045(2) 0.0046(19) 0.0001(19) 0.010(2)
C18 0.040(2) 0.039(2) 0.047(2) 0.0077(18) 0.003(2) 0.007(2)
C19 0.038(3) 0.058(3) 0.053(3) 0.000(2) -0.002(2) 0.007(2)
C20 0.048(3) 0.053(3) 0.054(3) -0.007(2) 0.003(2) 0.000(2)
C21 0.050(3) 0.043(2) 0.060(3) 0.003(2) 0.011(2) 0.005(2)
C22 0.042(3) 0.053(3) 0.065(3) -0.003(2) -0.001(2) 0.010(2)
C23 0.042(3) 0.048(3) 0.057(3) -0.003(2) -0.006(2) 0.011(2)
C24 0.096(5) 0.041(3) 0.101(5) -0.016(3) -0.032(4) 0.014(3)

loop_
_atom_type_symbol
_atom_type_description
_atom_type_scat_dispersion_real
_atom_type_scat_dispersion_imag
_atom_type_scat_source
C C 0.0181 0.0091 'International Tables Vol C Tables 4.2.6.8 and 6.1.1.4'
H H 0.0000 0.0000 'International Tables Vol C Tables 4.2.6.8 and 6.1.1.4'
N N 0.0311 0.0180 'International Tables Vol C Tables 4.2.6.8 and 6.1.1.4'
O O 0.0492 0.0322 'International Tables Vol C Tables 4.2.6.8 and 6.1.1.4'
Cl Cl 0.3639 0.7018 'International Tables Vol C Tables 4.2.6.8 and 6.1.1.4'

loop_
_geom_angle_atom_site_label_1
_geom_angle_atom_site_label_2
_geom_angle_atom_site_label_3
_geom_angle
_geom_angle_site_symmetry_1
_geom_angle_site_symmetry_3
_geom_angle_publ_flag
C1 N1 C18 126.8(4) . . ?
C1 N1 H1 116.6 . . ?
C18 N1 H1 116.6 . . ?
O1 C1 N1 125.4(5) . . ?
O1 C1 N2 119.3(4) . . ?
N1 C1 N2 115.2(4) . . ?
C2 N2 C1 125.3(4) . . ?
C2 N2 C17 120.3(4) . . ?
C1 N2 C17 114.4(4) . . ?
O2 C2 N2 121.2(4) . . ?
O2 C2 C3 118.5(4) . . ?
N2 C2 C3 120.3(4) . . ?
C4 N3 C5 109.4(4) . . ?
C4 N3 C24 124.4(5) . . ?
C5 N3 C24 126.2(5) . . ?
C4 C3 C6 105.6(4) . . ?
C4 C3 C2 130.8(4) . . ?
C6 C3 C2 123.4(4) . . ?
N3 C4 C3 110.2(4) . . ?
N3 C4 H4 124.9 . . ?
C3 C4 H4 124.9 . . ?
N3 C5 C10 128.8(5) . . ?
N3 C5 C6 107.8(4) . . ?
C10 C5 C6 123.3(5) . . ?
C7 C6 C5 118.2(4) . . ?
C7 C6 C3 134.9(4) . . ?
C5 C6 C3 107.0(4) . . ?
C8 C7 C6 118.9(5) . . ?
C8 C7 H7 120.5 . . ?
C6 C7 H7 120.5 . . ?
C7 C8 C9 121.2(5) . . ?
C7 C8 H8 119.4 . . ?
C9 C8 H8 119.4 . . ?
C10 C9 C8 121.4(5) . . ?
C10 C9 H9 119.3 . . ?
C8 C9 H9 119.3 . . ?
C9 C10 C5 117.0(5) . . ?
C9 C10 H10 121.5 . . ?
C5 C10 H10 121.5 . . ?
C17 C12 C13 119.8(5) . . ?
C17 C12 H12 120.1 . . ?
C13 C12 H12 120.1 . . ?
C12 C13 C14 119.8(5) . . ?
C12 C13 H13 120.1 . . ?
C14 C13 H13 120.1 . . ?
C15 C14 C13 120.2(5) . . ?
C15 C14 H14 119.9 . . ?
C13 C14 H14 119.9 . . ?
C14 C15 C16 120.2(5) . . ?
C14 C15 H15 119.9 . . ?
C16 C15 H15 119.9 . . ?
C15 C16 C17 119.2(5) . . ?
C15 C16 H16 120.4 . . ?
C17 C16 H16 120.4 . . ?
C12 C17 C16 120.7(5) . . ?
C12 C17 N2 120.7(4) . . ?
C16 C17 N2 118.5(5) . . ?
C19 C18 C23 118.8(5) . . ?
C19 C18 N1 117.7(4) . . ?
C23 C18 N1 123.4(5) . . ?
C18 C19 C20 121.6(5) . . ?
C18 C19 H19 119.2 . . ?
C20 C19 H19 119.2 . . ?
C21 C20 C19 118.6(5) . . ?
C21 C20 H20 120.7 . . ?
C19 C20 H20 120.7 . . ?
C22 C21 C20 120.7(5) . . ?
C22 C21 Cl1 119.3(4) . . ?
C20 C21 Cl1 120.1(4) . . ?
C21 C22 C23 120.8(5) . . ?
C21 C22 H22 119.6 . . ?
C23 C22 H22 119.6 . . ?
C22 C23 C18 119.4(5) . . ?
C22 C23 H23 120.3 . . ?
C18 C23 H23 120.3 . . ?
N3 C24 H24A 109.5 . . ?
N3 C24 H24B 109.5 . . ?
H24A C24 H24B 109.5 . . ?
N3 C24 H24C 109.5 . . ?
H24A C24 H24C 109.5 . . ?
H24B C24 H24C 109.5 . . ?

loop_
_geom_bond_atom_site_label_1
_geom_bond_atom_site_label_2
_geom_bond_distance
_geom_bond_site_symmetry_2
_geom_bond_publ_flag
O1 C1 1.211(6) . ?
N1 C1 1.347(6) . ?
N1 C18 1.408(6) . ?
N1 H1 0.8600 . ?
C1 N2 1.431(6) . ?
Cl1 C21 1.729(5) . ?
O2 C2 1.230(6) . ?
N2 C2 1.407(6) . ?
N2 C17 1.438(6) . ?
C2 C3 1.464(7) . ?
N3 C4 1.345(6) . ?
N3 C5 1.384(7) . ?
N3 C24 1.464(7) . ?
C3 C4 1.392(7) . ?
C3 C6 1.443(6) . ?
C4 H4 0.9300 . ?
C5 C10 1.390(7) . ?
C5 C6 1.401(7) . ?
C6 C7 1.398(7) . ?
C7 C8 1.384(7) . ?
C7 H7 0.9300 . ?
C8 C9 1.393(8) . ?
C8 H8 0.9300 . ?
C9 C10 1.371(8) . ?
C9 H9 0.9300 . ?
C10 H10 0.9300 . ?
C12 C17 1.375(7) . ?
C12 C13 1.376(7) . ?
C12 H12 0.9300 . ?
C13 C14 1.389(8) . ?
C13 H13 0.9300 . ?
C14 C15 1.377(9) . ?
C14 H14 0.9300 . ?
C15 C16 1.382(8) . ?
C15 H15 0.9300 . ?
C16 C17 1.389(7) . ?
C16 H16 0.9300 . ?
C18 C19 1.385(7) . ?
C18 C23 1.397(7) . ?
C19 C20 1.387(7) . ?
C19 H19 0.9300 . ?
C20 C21 1.378(8) . ?
C20 H20 0.9300 . ?
C21 C22 1.375(8) . ?
C22 C23 1.382(7) . ?
C22 H22 0.9300 . ?
C23 H23 0.9300 . ?
C24 H24A 0.9600 . ?
C24 H24B 0.9600 . ?
C24 H24C 0.9600 . ?
